data_4515280
loop_
_publ_author_name
'Arnon, Zohar A.'
'Pinotsi, Dorothea'
'Schmidt, Matthias'
'Gilead, Sharon'
'Guterman, Tom'
'Sadhanala, Aditya'
'Ahmad, Shahab'
'Levin, Aviad'
'Walther, Paul'
'Kaminski, Clemens F.'
'F\"andrich, Marcus'
'Kaminski Schierle, Gabriele S.'
'Adler-Abramovich, Lihi'
'Shimon, Linda J. W.'
'Gazit, Ehud'

_publ_section_title
;
 Opal-like Multicolor Appearance of Self-Assembled Photonic Array.
;
_journal_issue 24
_journal_name_full 'ACS applied materials &amp; interfaces'
_journal_page_first 20783
_journal_page_last 20789
_journal_paper_doi 10.1021/acsami.8b04912
_journal_volume 10
_journal_year 2018
_chemical_absolute_configuration rmad
_chemical_formula_moiety 'C30 H25 N O4, O'
_chemical_formula_sum 'C30 H25 N O5'
_chemical_formula_weight 479.51
_space_group_crystal_system orthorhombic
_space_group_IT_number 19
_space_group_name_Hall 'P 2ac 2ab'
_space_group_name_H-M_alt 'P 21 21 21'
_atom_sites_solution_hydrogens geom
_audit_creation_method SHELXL-2013
_cell_angle_alpha 90
_cell_angle_beta 90
_cell_angle_gamma 90
_cell_formula_units_Z 4
_cell_length_a 5.0163(2)
_cell_length_b 19.3714(8)
_cell_length_c 24.5442(10)
_cell_measurement_reflns_used 62796
_cell_measurement_temperature 100(2)
_cell_measurement_theta_max 64.89
_cell_measurement_theta_min 2.91
_cell_volume 2385.03(17)
_computing_cell_refinement 'Bruker D8 Venture'
_computing_data_collection 'Bruker D8 Venture'
_computing_data_reduction 'Bruker D8 Venture'
_computing_structure_refinement 'SHELXL-2013 (Sheldrick, 2013)'
_computing_structure_solution 'SHELXT-2013 (Sheldrick, 2013)'
_diffrn_ambient_temperature 100(2)
_diffrn_measured_fraction_theta_full 0.942
_diffrn_measured_fraction_theta_max 0.997
_diffrn_measurement_device_type 'Bruker D8 Venture'
_diffrn_measurement_method 'omega phi scans'
_diffrn_radiation_type CuK\a
_diffrn_radiation_wavelength 1.54178
_diffrn_reflns_av_R_equivalents 0.2010
_diffrn_reflns_av_unetI/netI 0.1163
_diffrn_reflns_Laue_measured_fraction_full 0.942
_diffrn_reflns_Laue_measured_fraction_max 0.997
_diffrn_reflns_limit_h_max 5
_diffrn_reflns_limit_h_min -5
_diffrn_reflns_limit_k_max 22
_diffrn_reflns_limit_k_min -22
_diffrn_reflns_limit_l_max 28
_diffrn_reflns_limit_l_min -28
_diffrn_reflns_number 62796
_diffrn_reflns_point_group_measured_fraction_full 0.936
_diffrn_reflns_point_group_measured_fraction_max 0.992
_diffrn_reflns_theta_full 67.679
_diffrn_reflns_theta_max 64.892
_diffrn_reflns_theta_min 2.906
_diffrn_source 'micro-focus tube'
_exptl_absorpt_coefficient_mu 0.739
_exptl_absorpt_correction_T_max 0.9912
_exptl_absorpt_correction_T_min 0.8597
_exptl_absorpt_correction_type multi-scan
_exptl_absorpt_process_details SADABS
_exptl_crystal_colour colourless
_exptl_crystal_density_diffrn 1.335
_exptl_crystal_description needle
_exptl_crystal_F_000 1008
_exptl_crystal_size_max 0.211
_exptl_crystal_size_mid 0.019
_exptl_crystal_size_min 0.012
_refine_diff_density_max 0.379
_refine_diff_density_min -0.371
_refine_diff_density_rms 0.092
_refine_ls_abs_structure_details
;
 Flack x determined using 748 quotients [(I+)-(I-)]/[(I+)+(I-)]
 (Parsons and Flack (2004), Acta Cryst. A60, s61).
;
_refine_ls_abs_structure_Flack 0.15(17)
_refine_ls_extinction_coef 0.0076(10)
_refine_ls_extinction_expression Fc^*^=kFc[1+0.001xFc^2^\l^3^/sin(2\q)]^-1/4^
_refine_ls_extinction_method SHELXL
_refine_ls_goodness_of_fit_ref 1.102
_refine_ls_hydrogen_treatment constr
_refine_ls_matrix_type full
_refine_ls_number_parameters 328
_refine_ls_number_reflns 4010
_refine_ls_number_restraints 0
_refine_ls_restrained_S_all 1.102
_refine_ls_R_factor_all 0.1520
_refine_ls_R_factor_gt 0.0730
_refine_ls_shift/su_max 0.000
_refine_ls_shift/su_mean 0.000
_refine_ls_structure_factor_coef Fsqd
_refine_ls_weighting_details 'w=1/[\s^2^(Fo^2^)+(0.0828P)^2^+0.8824P] where P=(Fo^2^+2Fc^2^)/3'
_refine_ls_weighting_scheme calc
_refine_ls_wR_factor_gt 0.1489
_refine_ls_wR_factor_ref 0.1809
_reflns_Friedel_coverage 0.690
_reflns_Friedel_fraction_full 0.928
_reflns_Friedel_fraction_max 0.986
_reflns_number_gt 2433
_reflns_number_total 4010
_reflns_threshold_expression 'I > 2\s(I)'
_cod_data_source_file am8b04912_si_004.cif
_cod_data_source_block fmocdip
_cod_database_code 4515280
_shelx_space_group_comment
;
The symmetry employed for this shelxl refinement is uniquely defined
by the following loop, which should always be used as a source of
symmetry information in preference to the above space-group names.
They are only intended as comments.
;
_shelx_estimated_absorpt_t_min 0.860
_shelx_estimated_absorpt_t_max 0.991
_shelxl_version_number 2013-4

loop_
_space_group_symop_operation_xyz
'x, y, z'
'-x+1/2, -y, z+1/2'
'-x, y+1/2, -z+1/2'
'x+1/2, -y+1/2, -z'

loop_
_atom_site_label
_atom_site_type_symbol
_atom_site_fract_x
_atom_site_fract_y
_atom_site_fract_z
_atom_site_U_iso_or_equiv
_atom_site_adp_type
_atom_site_occupancy
_atom_site_site_symmetry_order
_atom_site_calc_flag
_atom_site_refinement_flags_posn
_atom_site_refinement_flags_adp
C1 C 0.6313(15) 0.5549(3) 0.4239(3) 0.0279(17) Uani 1 1 d . .
H1 H 0.8094 0.5764 0.4172 0.033 Uiso 1 1 calc R U
C2 C 0.6318(15) 0.5136(3) 0.4760(3) 0.0280(17) Uani 1 1 d . .
C3 C 0.7904(15) 0.4583(3) 0.4908(3) 0.0337(18) Uani 1 1 d . .
H3 H 0.9236 0.4415 0.4667 0.040 Uiso 1 1 calc R U
C4 C 0.7516(17) 0.4270(4) 0.5424(3) 0.042(2) Uani 1 1 d . .
H4 H 0.8602 0.3893 0.5532 0.050 Uiso 1 1 calc R U
C5 C 0.5546(16) 0.4517(4) 0.5769(3) 0.041(2) Uani 1 1 d . .
H5 H 0.5261 0.4297 0.6110 0.049 Uiso 1 1 calc R U
C6 C 0.3982(16) 0.5080(4) 0.5625(3) 0.040(2) Uani 1 1 d . .
H6 H 0.2667 0.5252 0.5869 0.048 Uiso 1 1 calc R U
C7 C 0.4369(15) 0.5390(3) 0.5120(3) 0.0322(18) Uani 1 1 d . .
C8 C 0.3083(15) 0.5985(3) 0.4867(3) 0.0280(17) Uani 1 1 d . .
C9 C 0.1005(15) 0.6410(3) 0.5047(3) 0.0344(19) Uani 1 1 d . .
H9 H 0.0201 0.6340 0.5394 0.041 Uiso 1 1 calc R U
C10 C 0.0149(16) 0.6939(4) 0.4705(3) 0.040(2) Uani 1 1 d . .
H10 H -0.1251 0.7234 0.4823 0.048 Uiso 1 1 calc R U
C11 C 0.1269(15) 0.7048(3) 0.4201(3) 0.0346(19) Uani 1 1 d . .
H11 H 0.0633 0.7413 0.3977 0.041 Uiso 1 1 calc R U
C12 C 0.3344(15) 0.6624(3) 0.4016(3) 0.0318(18) Uani 1 1 d . .
H12 H 0.4134 0.6696 0.3668 0.038 Uiso 1 1 calc R U
C13 C 0.4214(14) 0.6094(3) 0.4355(3) 0.0274(17) Uani 1 1 d . .
C14 C 0.5392(15) 0.5136(3) 0.3750(3) 0.0323(19) Uani 1 1 d . .
H14A H 0.3617 0.4932 0.3823 0.039 Uiso 1 1 calc R U
H14B H 0.5245 0.5440 0.3428 0.039 Uiso 1 1 calc R U
C15 C 0.6277(17) 0.3952(4) 0.3558(3) 0.0306(17) Uani 1 1 d . .
C16 C 0.7641(16) 0.2764(3) 0.3452(3) 0.0305(18) Uani 1 1 d . .
H16 H 0.5662 0.2701 0.3445 0.037 Uiso 1 1 calc R U
O1 O 0.7319(9) 0.4591(2) 0.36460(17) 0.0317(12) Uani 1 1 d . .
O2 O 0.3892(11) 0.3839(2) 0.3494(2) 0.0426(14) Uani 1 1 d . .
N1 N 0.8233(12) 0.3482(3) 0.3546(2) 0.0284(14) Uani 1 1 d . .
H1B H 0.9895 0.3613 0.3595 0.034 Uiso 1 1 calc R U
O3 O 1.1044(13) 0.2208(3) 0.3974(2) 0.0576(17) Uani 1 1 d . .
O4 O 0.6964(13) 0.2300(3) 0.4337(2) 0.0675(18) Uani 1 1 d . .
H4A H 0.7774 0.2210 0.4628 0.101 Uiso 1 1 calc R U
C17 C 0.8752(18) 0.2386(4) 0.3929(3) 0.040(2) Uani 1 1 d . .
C18 C 0.8823(15) 0.2481(3) 0.2919(2) 0.0293(17) Uani 1 1 d . .
H18 H 1.0808 0.2508 0.2951 0.035 Uiso 1 1 calc R U
C19 C 0.8097(15) 0.1722(3) 0.2829(3) 0.0288(18) Uani 1 1 d . .
C20 C 0.6010(16) 0.1389(4) 0.3103(3) 0.037(2) Uani 1 1 d . .
H20 H 0.4956 0.1638 0.3358 0.044 Uiso 1 1 calc R U
C21 C 0.5477(17) 0.0695(4) 0.3002(3) 0.038(2) Uani 1 1 d . .
H21 H 0.4099 0.0470 0.3199 0.045 Uiso 1 1 calc R U
C22 C 0.6907(15) 0.0336(4) 0.2625(3) 0.0345(19) Uani 1 1 d . .
H22 H 0.6502 -0.0135 0.2555 0.041 Uiso 1 1 calc R U
C23 C 0.8951(16) 0.0658(4) 0.2346(3) 0.039(2) Uani 1 1 d . .
H23 H 0.9964 0.0408 0.2085 0.047 Uiso 1 1 calc R U
C24 C 0.9522(15) 0.1350(3) 0.2446(3) 0.0355(19) Uani 1 1 d . .
H24 H 1.0912 0.1570 0.2249 0.043 Uiso 1 1 calc R U
C25 C 0.8003(15) 0.2939(3) 0.2444(3) 0.0296(18) Uani 1 1 d . .
C26 C 0.9470(15) 0.3541(3) 0.2335(3) 0.0353(19) Uani 1 1 d . .
H26 H 1.0950 0.3658 0.2559 0.042 Uiso 1 1 calc R U
C27 C 0.8769(17) 0.3970(4) 0.1902(3) 0.038(2) Uani 1 1 d . .
H27 H 0.9780 0.4375 0.1830 0.046 Uiso 1 1 calc R U
C28 C 0.6625(15) 0.3811(3) 0.1577(3) 0.036(2) Uani 1 1 d . .
H28 H 0.6164 0.4103 0.1281 0.043 Uiso 1 1 calc R U
C29 C 0.5144(16) 0.3227(4) 0.1681(3) 0.037(2) Uani 1 1 d . .
H29 H 0.3652 0.3119 0.1459 0.044 Uiso 1 1 calc R U
C30 C 0.5832(15) 0.2796(4) 0.2113(3) 0.0351(19) Uani 1 1 d . .
H30 H 0.4794 0.2395 0.2182 0.042 Uiso 1 1 calc R U
O5 O 0.8100(14) 0.1689(3) 0.5236(2) 0.071(2) Uani 1 1 d . .

loop_
_atom_site_aniso_label
_atom_site_aniso_U_11
_atom_site_aniso_U_22
_atom_site_aniso_U_33
_atom_site_aniso_U_23
_atom_site_aniso_U_13
_atom_site_aniso_U_12
C1 0.034(4) 0.021(4) 0.028(4) -0.002(3) 0.001(4) 0.001(3)
C2 0.032(5) 0.021(4) 0.031(4) 0.003(3) -0.001(4) -0.003(4)
C3 0.035(5) 0.029(4) 0.037(4) 0.003(3) 0.000(4) -0.002(4)
C4 0.044(5) 0.038(5) 0.042(5) 0.013(4) -0.015(5) -0.009(4)
C5 0.048(5) 0.041(5) 0.033(4) 0.010(4) -0.003(4) -0.005(4)
C6 0.040(5) 0.042(5) 0.037(5) 0.000(4) -0.001(4) -0.004(4)
C7 0.034(5) 0.030(4) 0.032(4) -0.001(3) -0.002(4) -0.008(4)
C8 0.033(5) 0.020(4) 0.031(4) -0.005(3) -0.003(4) -0.006(4)
C9 0.042(5) 0.026(4) 0.036(4) -0.003(3) 0.004(4) -0.001(4)
C10 0.039(5) 0.030(4) 0.050(5) -0.022(4) 0.002(4) -0.004(4)
C11 0.035(5) 0.022(4) 0.047(5) -0.002(3) -0.001(4) 0.004(4)
C12 0.037(5) 0.020(4) 0.038(4) 0.001(3) 0.005(4) -0.003(4)
C13 0.033(4) 0.020(4) 0.030(4) -0.005(3) 0.000(4) 0.001(3)
C14 0.035(5) 0.025(4) 0.037(4) -0.005(3) 0.005(4) 0.012(4)
C15 0.037(5) 0.022(4) 0.033(4) -0.002(3) 0.003(4) -0.003(4)
C16 0.037(4) 0.022(4) 0.032(4) -0.001(3) -0.001(4) 0.000(3)
O1 0.034(3) 0.022(3) 0.040(3) -0.009(2) 0.000(2) 0.002(2)
O2 0.033(3) 0.033(3) 0.062(4) -0.005(3) -0.001(3) -0.001(3)
N1 0.030(4) 0.018(3) 0.038(3) -0.008(3) 0.001(3) -0.002(3)
O3 0.066(4) 0.052(4) 0.055(4) 0.007(3) -0.001(4) 0.006(3)
O4 0.064(4) 0.085(5) 0.053(4) 0.012(4) 0.009(4) 0.001(4)
C17 0.039(5) 0.037(5) 0.043(5) -0.005(4) 0.002(5) 0.007(4)
C18 0.034(4) 0.024(4) 0.031(4) 0.003(3) 0.000(4) 0.000(3)
C19 0.037(5) 0.018(4) 0.032(4) -0.005(3) -0.002(4) 0.002(4)
C20 0.043(5) 0.032(4) 0.036(4) 0.000(4) 0.006(4) -0.006(4)
C21 0.050(6) 0.025(4) 0.037(4) 0.002(4) -0.006(4) -0.006(4)
C22 0.041(5) 0.024(4) 0.038(4) -0.001(4) -0.008(4) 0.003(4)
C23 0.037(5) 0.035(4) 0.045(5) -0.012(4) 0.005(4) 0.000(4)
C24 0.033(5) 0.025(4) 0.048(5) -0.004(4) 0.008(4) -0.005(4)
C25 0.035(5) 0.025(4) 0.029(4) -0.004(3) 0.003(4) 0.001(4)
C26 0.036(5) 0.027(4) 0.043(4) -0.009(4) -0.004(4) 0.004(4)
C27 0.046(5) 0.030(4) 0.039(4) 0.005(4) -0.009(4) 0.003(4)
C28 0.047(5) 0.025(4) 0.036(4) 0.002(3) -0.014(4) 0.002(4)
C29 0.039(5) 0.031(4) 0.040(5) -0.006(4) -0.007(4) 0.003(4)
C30 0.034(5) 0.030(4) 0.042(4) 0.001(4) -0.007(4) -0.001(4)
O5 0.081(5) 0.074(4) 0.059(4) 0.000(3) 0.001(4) 0.002(4)

loop_
_atom_type_symbol
_atom_type_description
_atom_type_scat_dispersion_real
_atom_type_scat_dispersion_imag
_atom_type_scat_source
C C 0.0181 0.0091 'International Tables Vol C Tables 4.2.6.8 and 6.1.1.4'
H H 0.0000 0.0000 'International Tables Vol C Tables 4.2.6.8 and 6.1.1.4'
N N 0.0311 0.0180 'International Tables Vol C Tables 4.2.6.8 and 6.1.1.4'
O O 0.0492 0.0322 'International Tables Vol C Tables 4.2.6.8 and 6.1.1.4'

loop_
_geom_angle_atom_site_label_1
_geom_angle_atom_site_label_2
_geom_angle_atom_site_label_3
_geom_angle
C2 C1 C14 113.1(5)
C2 C1 C13 102.2(5)
C14 C1 C13 107.7(6)
C2 C1 H1 111.1
C14 C1 H1 111.1
C13 C1 H1 111.1
C3 C2 C7 120.4(6)
C3 C2 C1 129.4(6)
C7 C2 C1 110.1(6)
C2 C3 C4 119.1(7)
C2 C3 H3 120.4
C4 C3 H3 120.4
C5 C4 C3 119.8(7)
C5 C4 H4 120.1
C3 C4 H4 120.1
C4 C5 C6 121.2(7)
C4 C5 H5 119.4
C6 C5 H5 119.4
C5 C6 C7 119.1(8)
C5 C6 H6 120.4
C7 C6 H6 120.4
C6 C7 C2 120.3(7)
C6 C7 C8 131.2(7)
C2 C7 C8 108.5(6)
C13 C8 C9 120.0(6)
C13 C8 C7 108.8(6)
C9 C8 C7 131.2(6)
C10 C9 C8 118.1(7)
C10 C9 H9 121.0
C8 C9 H9 121.0
C11 C10 C9 122.0(7)
C11 C10 H10 119.0
C9 C10 H10 119.0
C10 C11 C12 120.4(7)
C10 C11 H11 119.8
C12 C11 H11 119.8
C13 C12 C11 118.1(7)
C13 C12 H12 121.0
C11 C12 H12 121.0
C12 C13 C8 121.5(6)
C12 C13 C1 128.2(6)
C8 C13 C1 110.2(6)
O1 C14 C1 108.7(6)
O1 C14 H14A 110.0
C1 C14 H14A 110.0
O1 C14 H14B 110.0
C1 C14 H14B 110.0
H14A C14 H14B 108.3
O2 C15 N1 126.3(7)
O2 C15 O1 123.8(7)
N1 C15 O1 109.9(6)
N1 C16 C17 105.8(6)
N1 C16 C18 113.6(6)
C17 C16 C18 110.4(6)
N1 C16 H16 109.0
C17 C16 H16 109.0
C18 C16 H16 109.0
C15 O1 C14 115.6(6)
C15 N1 C16 120.6(6)
C15 N1 H1B 119.7
C16 N1 H1B 119.7
C17 O4 H4A 109.5
O3 C17 O4 122.0(8)
O3 C17 C16 124.7(8)
O4 C17 C16 113.2(7)
C25 C18 C19 112.6(5)
C25 C18 C16 109.8(5)
C19 C18 C16 111.9(5)
C25 C18 H18 107.4
C19 C18 H18 107.4
C16 C18 H18 107.4
C24 C19 C20 118.2(6)
C24 C19 C18 118.4(6)
C20 C19 C18 123.4(6)
C21 C20 C19 120.2(7)
C21 C20 H20 119.9
C19 C20 H20 119.9
C22 C21 C20 120.8(8)
C22 C21 H21 119.6
C20 C21 H21 119.6
C21 C22 C23 119.8(7)
C21 C22 H22 120.1
C23 C22 H22 120.1
C22 C23 C24 119.9(7)
C22 C23 H23 120.0
C24 C23 H23 120.0
C19 C24 C23 121.1(7)
C19 C24 H24 119.5
C23 C24 H24 119.5
C30 C25 C26 117.8(6)
C30 C25 C18 123.0(6)
C26 C25 C18 119.2(6)
C27 C26 C25 120.5(7)
C27 C26 H26 119.7
C25 C26 H26 119.7
C28 C27 C26 120.4(8)
C28 C27 H27 119.8
C26 C27 H27 119.8
C27 C28 C29 120.0(7)
C27 C28 H28 120.0
C29 C28 H28 120.0
C28 C29 C30 120.0(7)
C28 C29 H29 120.0
C30 C29 H29 120.0
C25 C30 C29 121.3(7)
C25 C30 H30 119.3
C29 C30 H30 119.3

loop_
_geom_bond_atom_site_label_1
_geom_bond_atom_site_label_2
_geom_bond_distance
C1 C2 1.507(9)
C1 C14 1.515(9)
C1 C13 1.518(9)
C1 H1 1.0000
C2 C3 1.382(9)
C2 C7 1.407(10)
C3 C4 1.417(10)
C3 H3 0.9500
C4 C5 1.387(11)
C4 H4 0.9500
C5 C6 1.390(10)
C5 H5 0.9500
C6 C7 1.392(10)
C6 H6 0.9500
C7 C8 1.459(9)
C8 C13 1.394(9)
C8 C9 1.401(10)
C9 C10 1.394(10)
C9 H9 0.9500
C10 C11 1.374(10)
C10 H10 0.9500
C11 C12 1.402(9)
C11 H11 0.9500
C12 C13 1.393(9)
C12 H12 0.9500
C14 O1 1.453(7)
C14 H14A 0.9900
C14 H14B 0.9900
C15 O2 1.226(8)
C15 N1 1.338(9)
C15 O1 1.361(8)
C16 N1 1.442(7)
C16 C17 1.490(10)
C16 C18 1.536(9)
C16 H16 1.0000
N1 H1B 0.8800
O3 C17 1.205(9)
O4 C17 1.355(9)
O4 H4A 0.8400
C18 C25 1.522(9)
C18 C19 1.531(9)
C18 H18 1.0000
C19 C24 1.383(9)
C19 C20 1.401(10)
C20 C21 1.393(9)
C20 H20 0.9500
C21 C22 1.362(10)
C21 H21 0.9500
C22 C23 1.382(10)
C22 H22 0.9500
C23 C24 1.393(9)
C23 H23 0.9500
C24 H24 0.9500
C25 C30 1.387(9)
C25 C26 1.405(9)
C26 C27 1.395(10)
C26 H26 0.9500
C27 C28 1.374(10)
C27 H27 0.9500
C28 C29 1.376(10)
C28 H28 0.9500
C29 C30 1.393(10)
C29 H29 0.9500
C30 H30 0.9500
